data_4088789
loop_
_publ_author_name
'Flynn, Matthew T.'
'Stott, Rachel'
'Blair, Victoria L.'
'Andrews, Philip C.'

_publ_section_title
;
 Loss of Chirality through Facile Lewis Base Mediated Aza-enolate
 Formation in Na and K (S)-N-(\a-Methylbenzyl)methallylamides
;
_journal_issue 16
_journal_name_full Organometallics
_journal_page_first 2707
_journal_paper_doi 10.1021/acs.organomet.6b00445
_journal_volume 35
_journal_year 2016
_chemical_absolute_configuration syn
_chemical_formula_moiety 'C72 H90 Li12 N6'
_chemical_formula_sum 'C72 H90 Li12 N6'
_chemical_formula_weight 1122.78
_space_group_IT_number 146
_space_group_name_Hall 'R 3'
_space_group_name_H-M_alt 'R 3 :H'
_symmetry_cell_setting trigonal
_symmetry_space_group_name_H-M 'R 3 :H'
_atom_sites_solution_hydrogens geom
_atom_sites_solution_primary direct
_atom_sites_solution_secondary difmap
_audit_creation_method SHELXL-97
_cell_angle_alpha 90.00
_cell_angle_beta 90.00
_cell_angle_gamma 120.00
_cell_formula_units_Z 3
_cell_length_a 25.7286(5)
_cell_length_b 25.7286(5)
_cell_length_c 8.9644(2)
_cell_measurement_reflns_used 8657
_cell_measurement_temperature 123(2)
_cell_measurement_theta_max 66.2894
_cell_measurement_theta_min 3.4328
_cell_volume 5139.07(18)
_computing_cell_refinement
;
CrysAlisPro, Agilent Technologies,
Version 1.171.35.15 (release 03-08-2011 CrysAlis171 .NET)
(compiled Aug  3 2011,13:03:54)
;
_computing_data_collection
;
CrysAlisPro, Agilent Technologies,
Version 1.171.35.15 (release 03-08-2011 CrysAlis171 .NET)
(compiled Aug  3 2011,13:03:54)
;
_computing_data_reduction
;
CrysAlisPro, Agilent Technologies,
Version 1.171.35.15 (release 03-08-2011 CrysAlis171 .NET)
(compiled Aug  3 2011,13:03:54)
;
_computing_molecular_graphics XSeed
_computing_publication_material Cif-Tab
_computing_structure_refinement 'SHELXL-14 (Sheldrick, 2014)'
_computing_structure_solution 'SHELXS-97 (Sheldrick, 1998)'
_diffrn_ambient_temperature 123(2)
_diffrn_measured_fraction_theta_full 0.999
_diffrn_measured_fraction_theta_max 0.999
_diffrn_measurement_device_type 'Xcalibur, Ruby, Gemini ultra'
_diffrn_radiation_monochromator mirror
_diffrn_radiation_source 'Enhance Ultra (Cu) X-ray Source'
_diffrn_radiation_type CuK\a
_diffrn_radiation_wavelength 1.54184
_diffrn_reflns_av_R_equivalents 0.0274
_diffrn_reflns_av_sigmaI/netI 0.0222
_diffrn_reflns_limit_h_max 30
_diffrn_reflns_limit_h_min -30
_diffrn_reflns_limit_k_max 30
_diffrn_reflns_limit_k_min -29
_diffrn_reflns_limit_l_max 10
_diffrn_reflns_limit_l_min -10
_diffrn_reflns_number 18469
_diffrn_reflns_theta_full 66.40
_diffrn_reflns_theta_max 66.40
_diffrn_reflns_theta_min 3.44
_exptl_absorpt_coefficient_mu 0.446
_exptl_absorpt_correction_T_max 0.9402
_exptl_absorpt_correction_T_min 0.8967
_exptl_absorpt_correction_type multi-scan
_exptl_absorpt_process_details
;
CrysAlisPro, Agilent Technologies ,
Version 1.171.35.15 (release 03-08-2011 CrysAlis171 .NET)
(compiled Aug  3 2011,13:03:54)
Empirical absorption correction using spherical harmonics,
 implemented in SCALE3 ABSPACK scaling algorithm.
;
_exptl_crystal_colour 'light yellow'
_exptl_crystal_density_diffrn 1.088
_exptl_crystal_density_method 'not measured'
_exptl_crystal_description needle
_exptl_crystal_F_000 1800
_exptl_crystal_size_max 0.25
_exptl_crystal_size_mid 0.21
_exptl_crystal_size_min 0.14
_refine_diff_density_max 0.135
_refine_diff_density_min -0.128
_refine_diff_density_rms 0.027
_refine_ls_abs_structure_details 'Flack H D (1983), Acta Cryst. A39, 876-881'
_refine_ls_abs_structure_Flack 0.0(3)
_refine_ls_extinction_method none
_refine_ls_goodness_of_fit_ref 1.055
_refine_ls_hydrogen_treatment mixed
_refine_ls_matrix_type full
_refine_ls_number_parameters 281
_refine_ls_number_reflns 4001
_refine_ls_number_restraints 3
_refine_ls_restrained_S_all 1.056
_refine_ls_R_factor_all 0.0314
_refine_ls_R_factor_gt 0.0305
_refine_ls_shift/su_max 0.000
_refine_ls_shift/su_mean 0.000
_refine_ls_structure_factor_coef Fsqd
_refine_ls_weighting_details 'calc w=1/[\s^2^(Fo^2^)+(0.0457P)^2^+1.9549P] where P=(Fo^2^+2Fc^2^)/3'
_refine_ls_weighting_scheme calc
_refine_ls_wR_factor_gt 0.0812
_refine_ls_wR_factor_ref 0.0821
_reflns_number_gt 3909
_reflns_number_total 4001
_reflns_threshold_expression >2sigma(I)
_cod_data_source_file om6b00445_si_001.cif
_cod_data_source_block vb34-rs5
_cod_original_cell_volume 5139.06(18)
_cod_original_sg_symbol_H-M r3
_cod_database_code 4088789

loop_
_symmetry_equiv_pos_as_xyz
'x, y, z'
'-y, x-y, z'
'-x+y, -x, z'
'x+2/3, y+1/3, z+1/3'
'-y+2/3, x-y+1/3, z+1/3'
'-x+y+2/3, -x+1/3, z+1/3'
'x+1/3, y+2/3, z+2/3'
'-y+1/3, x-y+2/3, z+2/3'
'-x+y+1/3, -x+2/3, z+2/3'

loop_
_atom_site_label
_atom_site_type_symbol
_atom_site_fract_x
_atom_site_fract_y
_atom_site_fract_z
_atom_site_U_iso_or_equiv
_atom_site_adp_type
_atom_site_occupancy
_atom_site_symmetry_multiplicity
_atom_site_calc_flag
_atom_site_refinement_flags
N1 N 0.49088(5) 0.21289(5) 0.93107(12) 0.0218(2) Uani 1 1 d .
N2 N 0.61075(5) 0.15955(5) 1.00191(13) 0.0243(3) Uani 1 1 d .
C1 C 0.47170(6) 0.11359(7) 0.68997(17) 0.0266(3) Uani 1 1 d .
H1 H 0.5016 0.1496 0.6447 0.032 Uiso 1 1 calc R
C2 C 0.46740(7) 0.05928(7) 0.65060(19) 0.0326(3) Uani 1 1 d .
H2 H 0.4939 0.0584 0.5784 0.039 Uiso 1 1 calc R
C3 C 0.42415(8) 0.00634(7) 0.7172(2) 0.0363(4) Uani 1 1 d .
H3 H 0.4207 -0.0309 0.6896 0.044 Uiso 1 1 calc R
C4 C 0.38626(8) 0.00808(7) 0.8233(2) 0.0372(4) Uani 1 1 d .
H4 H 0.3572 -0.0279 0.8705 0.045 Uiso 1 1 calc R
C5 C 0.39063(7) 0.06268(7) 0.86148(17) 0.0308(3) Uani 1 1 d .
H5 H 0.3642 0.0633 0.9345 0.037 Uiso 1 1 calc R
C6 C 0.43275(6) 0.11614(6) 0.79519(15) 0.0232(3) Uani 1 1 d .
C7 C 0.43783(6) 0.17601(6) 0.83802(15) 0.0234(3) Uani 1 1 d .
H7 H 0.4014 0.1672 0.8974 0.028 Uiso 1 1 calc R
C8 C 0.43911(6) 0.21117(6) 0.70054(15) 0.0288(3) Uani 1 1 d .
H8A H 0.4343 0.2451 0.7306 0.043 Uiso 1 1 calc R
H8B H 0.4063 0.1849 0.6334 0.043 Uiso 1 1 calc R
H8C H 0.4776 0.2261 0.6490 0.043 Uiso 1 1 calc R
C9 C 0.48133(6) 0.18669(6) 1.07974(15) 0.0234(3) Uani 1 1 d .
H9A H 0.4800 0.1476 1.0734 0.028 Uiso 1 1 calc R
H9B H 0.4421 0.1792 1.1184 0.028 Uiso 1 1 calc R
C10 C 0.53065(6) 0.22738(6) 1.18775(15) 0.0236(3) Uani 1 1 d .
C11 C 0.52168(7) 0.20107(8) 1.34192(17) 0.0345(3) Uani 1 1 d .
H11A H 0.5554 0.2282 1.4057 0.052 Uiso 1 1 calc R
H11B H 0.5196 0.1620 1.3366 0.052 Uiso 1 1 calc R
H11C H 0.4842 0.1959 1.3839 0.052 Uiso 1 1 calc R
C12 C 0.57550(6) 0.28163(6) 1.14397(16) 0.0236(3) Uani 1 1 d D
H12 H 0.6016(7) 0.3015(7) 1.2299(14) 0.028 Uiso 1 1 d D
C13 C 0.69266(7) 0.14018(6) 1.24650(18) 0.0317(3) Uani 1 1 d .
H13 H 0.6872 0.1692 1.2992 0.038 Uiso 1 1 calc R
C14 C 0.74336(8) 0.13531(8) 1.2750(2) 0.0450(4) Uani 1 1 d .
H14 H 0.7720 0.1606 1.3469 0.054 Uiso 1 1 calc R
C15 C 0.75183(8) 0.09379(10) 1.1989(2) 0.0511(5) Uani 1 1 d .
H15 H 0.7861 0.0901 1.2185 0.061 Uiso 1 1 calc R
C16 C 0.71054(9) 0.05774(9) 1.0947(2) 0.0479(5) Uani 1 1 d .
H16 H 0.7166 0.0293 1.0415 0.057 Uiso 1 1 calc R
C17 C 0.65988(8) 0.06219(7) 1.06559(18) 0.0364(4) Uani 1 1 d .
H17 H 0.6318 0.0369 0.9927 0.044 Uiso 1 1 calc R
C18 C 0.64992(7) 0.10341(6) 1.14235(17) 0.0264(3) Uani 1 1 d .
C19 C 0.59601(7) 0.11203(6) 1.11264(17) 0.0293(3) Uani 1 1 d .
H19 H 0.5886 0.1273 1.2082 0.035 Uiso 1 1 calc R
C20 C 0.53863(7) 0.05269(7) 1.0809(2) 0.0471(4) Uani 1 1 d .
H20A H 0.5047 0.0598 1.0721 0.071 Uiso 1 1 calc R
H20B H 0.5311 0.0246 1.1628 0.071 Uiso 1 1 calc R
H20C H 0.5432 0.0357 0.9874 0.071 Uiso 1 1 calc R
C21 C 0.62134(6) 0.14420(6) 0.85246(16) 0.0253(3) Uani 1 1 d .
H21A H 0.5869 0.1051 0.8221 0.030 Uiso 1 1 calc R
H21B H 0.6577 0.1402 0.8535 0.030 Uiso 1 1 calc R
C22 C 0.62963(6) 0.19197(6) 0.74047(15) 0.0235(3) Uani 1 1 d .
C23 C 0.63779(6) 0.17678(7) 0.58179(17) 0.0293(3) Uani 1 1 d .
H23A H 0.5988 0.1467 0.5411 0.044 Uiso 1 1 calc R
H23B H 0.6652 0.1607 0.5814 0.044 Uiso 1 1 calc R
H23C H 0.6547 0.2131 0.5203 0.044 Uiso 1 1 calc R
C24 C 0.62652(6) 0.24086(6) 0.78205(16) 0.0234(3) Uani 1 1 d D
H24 H 0.6326(8) 0.2650(6) 0.6938(14) 0.028 Uiso 1 1 d D
Li1 Li 0.54377(11) 0.17095(11) 0.9005(3) 0.0281(5) Uani 1 1 d .
Li2 Li 0.50495(11) 0.29326(11) 1.0306(3) 0.0274(5) Uani 1 1 d .
Li3 Li 0.57557(10) 0.27909(10) 0.8755(3) 0.0259(5) Uani 1 1 d .
Li4 Li 0.63058(11) 0.24383(11) 1.0455(3) 0.0273(5) Uani 1 1 d .

loop_
_atom_site_aniso_label
_atom_site_aniso_U_11
_atom_site_aniso_U_22
_atom_site_aniso_U_33
_atom_site_aniso_U_23
_atom_site_aniso_U_13
_atom_site_aniso_U_12
N1 0.0209(6) 0.0210(6) 0.0227(6) 0.0000(4) -0.0009(4) 0.0098(5)
N2 0.0253(6) 0.0209(6) 0.0278(7) 0.0027(5) 0.0028(5) 0.0124(5)
C1 0.0205(7) 0.0230(7) 0.0313(8) -0.0006(5) -0.0021(5) 0.0072(6)
C2 0.0277(8) 0.0320(8) 0.0411(9) -0.0062(7) -0.0038(6) 0.0171(6)
C3 0.0400(8) 0.0251(7) 0.0462(10) -0.0038(6) -0.0090(7) 0.0180(7)
C4 0.0397(9) 0.0228(7) 0.0421(9) 0.0066(6) -0.0028(7) 0.0104(7)
C5 0.0303(8) 0.0263(7) 0.0298(8) 0.0035(6) 0.0012(6) 0.0095(6)
C6 0.0216(7) 0.0220(7) 0.0251(7) -0.0017(5) -0.0050(5) 0.0101(6)
C7 0.0186(6) 0.0228(6) 0.0271(7) -0.0009(5) -0.0015(5) 0.0091(5)
C8 0.0305(7) 0.0256(7) 0.0312(7) -0.0007(5) -0.0057(5) 0.0148(6)
C9 0.0219(7) 0.0215(7) 0.0255(7) 0.0015(5) 0.0037(5) 0.0098(5)
C10 0.0251(7) 0.0263(7) 0.0239(7) -0.0008(5) 0.0008(5) 0.0163(6)
C11 0.0345(8) 0.0367(8) 0.0275(8) 0.0036(6) 0.0017(6) 0.0141(7)
C12 0.0206(7) 0.0255(7) 0.0266(7) -0.0015(5) -0.0006(5) 0.0130(6)
C13 0.0339(8) 0.0245(8) 0.0335(8) 0.0040(6) 0.0001(6) 0.0122(6)
C14 0.0318(8) 0.0364(9) 0.0544(11) 0.0098(8) -0.0095(8) 0.0077(7)
C15 0.0317(9) 0.0585(12) 0.0709(13) 0.0173(10) 0.0064(9) 0.0283(9)
C16 0.0593(12) 0.0587(11) 0.0477(11) 0.0046(9) 0.0104(9) 0.0460(10)
C17 0.0470(9) 0.0383(9) 0.0321(9) -0.0027(6) -0.0020(7) 0.0275(8)
C18 0.0280(7) 0.0213(7) 0.0295(7) 0.0066(5) 0.0053(6) 0.0119(6)
C19 0.0255(7) 0.0262(7) 0.0369(8) 0.0073(6) 0.0053(6) 0.0134(6)
C20 0.0282(8) 0.0333(8) 0.0706(12) 0.0214(8) 0.0014(7) 0.0084(7)
C21 0.0214(6) 0.0225(7) 0.0331(8) -0.0018(5) 0.0004(5) 0.0118(5)
C22 0.0168(6) 0.0235(7) 0.0272(7) -0.0036(5) -0.0011(5) 0.0078(5)
C23 0.0287(7) 0.0322(8) 0.0285(7) -0.0036(6) -0.0007(6) 0.0164(6)
C24 0.0186(6) 0.0230(7) 0.0265(7) 0.0015(5) -0.0007(5) 0.0089(6)
Li1 0.0239(12) 0.0254(12) 0.0350(14) 0.0024(10) 0.0021(10) 0.0124(10)
Li2 0.0250(12) 0.0236(11) 0.0323(13) -0.0018(9) 0.0011(10) 0.0112(10)
Li3 0.0231(11) 0.0228(11) 0.0307(13) 0.0003(9) 0.0021(9) 0.0107(9)
Li4 0.0226(11) 0.0297(12) 0.0313(13) -0.0023(10) -0.0017(9) 0.0144(10)

loop_
_atom_type_symbol
_atom_type_description
_atom_type_scat_dispersion_real
_atom_type_scat_dispersion_imag
_atom_type_scat_source
C C 0.0181 0.0091 'International Tables Vol C Tables 4.2.6.8 and 6.1.1.4'
H H 0.0000 0.0000 'International Tables Vol C Tables 4.2.6.8 and 6.1.1.4'
Li Li 0.0008 0.0003 'International Tables Vol C Tables 4.2.6.8 and 6.1.1.4'
N N 0.0311 0.0180 'International Tables Vol C Tables 4.2.6.8 and 6.1.1.4'

loop_
_geom_angle_atom_site_label_1
_geom_angle_atom_site_label_2
_geom_angle_atom_site_label_3
_geom_angle
_geom_angle_site_symmetry_1
_geom_angle_site_symmetry_3
C9 N1 C7 109.43(10) . .
C9 N1 Li3 118.08(11) . .
C7 N1 Li3 131.10(11) . .
C9 N1 Li2 88.47(10) . .
C7 N1 Li2 121.40(11) . .
Li3 N1 Li2 72.41(10) . .
C9 N1 Li1 83.46(10) . .
C7 N1 Li1 102.80(11) . .
Li3 N1 Li1 72.96(10) . .
Li2 N1 Li1 135.14(10) . .
C21 N2 C19 113.57(11) . .
C21 N2 Li4 119.42(11) . .
C19 N2 Li4 126.09(12) . .
C21 N2 Li1 85.28(10) . .
C19 N2 Li1 121.42(11) . .
Li4 N2 Li1 73.45(11) . .
C21 N2 Li2 88.12(10) . 2_655
C19 N2 Li2 100.12(11) . 2_655
Li4 N2 Li2 73.19(10) . 2_655
Li1 N2 Li2 136.98(9) . 2_655
C2 C1 C6 121.21(14) . .
C2 C1 Li1 116.16(12) . .
C6 C1 Li1 78.69(10) . .
C3 C2 C1 119.87(15) . .
C4 C3 C2 119.77(15) . .
C3 C4 C5 119.98(15) . .
C6 C5 C4 121.50(15) . .
C5 C6 C1 117.64(13) . .
C5 C6 C7 121.45(13) . .
C1 C6 C7 120.89(12) . .
C5 C6 Li1 118.34(11) . .
C1 C6 Li1 70.04(9) . .
C7 C6 Li1 81.24(9) . .
N1 C7 C8 109.81(11) . .
N1 C7 C6 112.13(11) . .
C8 C7 C6 111.21(11) . .
N1 C9 C10 111.95(11) . .
N1 C9 Li1 60.21(9) . .
C10 C9 Li1 98.11(10) . .
N1 C9 Li2 56.41(9) . .
C10 C9 Li2 72.52(9) . .
Li1 C9 Li2 104.08(9) . .
C12 C10 C11 126.26(13) . .
C12 C10 C9 120.92(13) . .
C11 C10 C9 112.79(12) . .
C12 C10 Li2 61.36(9) . .
C11 C10 Li2 141.16(11) . .
C9 C10 Li2 72.52(9) . .
C12 C10 Li4 56.46(9) . .
C11 C10 Li4 115.02(11) . .
C9 C10 Li4 102.01(9) . .
Li2 C10 Li4 100.30(9) . .
C10 C12 Li4 155.27(12) . 3_665
C10 C12 Li2 86.50(11) . .
Li4 C12 Li2 69.05(10) 3_665 .
C10 C12 Li4 93.68(11) . .
Li4 C12 Li4 103.92(14) 3_665 .
Li2 C12 Li4 127.45(11) . .
C10 C12 Li3 105.92(11) . .
Li4 C12 Li3 67.20(10) 3_665 .
Li2 C12 Li3 63.85(9) . .
Li4 C12 Li3 65.74(10) . .
C18 C13 C14 121.23(16) . .
C18 C13 Li2 76.22(10) . 2_655
C14 C13 Li2 113.53(12) . 2_655
C15 C14 C13 119.86(18) . .
C16 C15 C14 119.65(16) . .
C15 C16 C17 120.93(17) . .
C16 C17 C18 120.54(16) . .
C13 C18 C17 117.78(14) . .
C13 C18 C19 118.87(13) . .
C17 C18 C19 123.29(14) . .
C13 C18 Li2 72.64(10) . 2_655
C17 C18 Li2 113.89(12) . 2_655
C19 C18 Li2 81.01(9) . 2_655
N2 C19 C20 115.07(13) . .
N2 C19 C18 111.21(11) . .
C20 C19 C18 112.31(12) . .
N2 C21 C22 110.95(11) . .
N2 C21 Li1 58.32(9) . .
C22 C21 Li1 72.15(9) . .
N2 C21 Li2 57.20(9) . 2_655
C22 C21 Li2 97.92(10) . 2_655
Li1 C21 Li2 104.03(9) . 2_655
C24 C22 C21 121.43(12) . .
C24 C22 C23 125.33(13) . .
C21 C22 C23 113.15(12) . .
C24 C22 Li1 65.09(10) . .
C21 C22 Li1 71.85(9) . .
C23 C22 Li1 135.71(11) . .
C22 C24 Li3 149.45(12) . .
C22 C24 Li1 81.89(10) . .
Li3 C24 Li1 68.56(10) . .
C22 C24 Li3 98.37(11) . 2_655
Li3 C24 Li3 105.70(13) . 2_655
Li1 C24 Li3 127.93(11) . 2_655
C22 C24 Li4 106.46(11) . .
Li3 C24 Li4 67.99(10) . .
Li1 C24 Li4 64.10(10) . .
Li3 C24 Li4 66.15(10) 2_655 .
N2 Li1 N1 142.37(14) . .
N2 Li1 C24 78.52(9) . .
N1 Li1 C24 104.11(11) . .
N2 Li1 C9 113.13(12) . .
N1 Li1 C9 36.34(6) . .
C24 Li1 C9 127.96(12) . .
N2 Li1 Li4 51.55(9) . .
N1 Li1 Li4 96.46(11) . .
C24 Li1 Li4 60.19(9) . .
C9 Li1 Li4 87.00(10) . .
N2 Li1 C21 36.40(6) . .
N1 Li1 C21 167.93(13) . .
C24 Li1 C21 64.16(8) . .
C9 Li1 C21 148.89(12) . .
Li4 Li1 C21 75.51(10) . .
N2 Li1 C22 64.66(8) . .
N1 Li1 C22 133.92(12) . .
C24 Li1 C22 33.01(6) . .
C9 Li1 C22 160.11(12) . .
Li4 Li1 C22 76.48(10) . .
C21 Li1 C22 36.00(6) . .
N2 Li1 Li3 111.25(12) . .
N1 Li1 Li3 51.86(8) . .
C24 Li1 Li3 54.04(8) . .
C9 Li1 Li3 75.51(9) . .
Li4 Li1 Li3 61.82(9) . .
C21 Li1 Li3 116.07(11) . .
C22 Li1 Li3 86.82(10) . .
N2 Li1 C1 130.86(12) . .
N1 Li1 C1 85.66(9) . .
C24 Li1 C1 103.76(11) . .
C9 Li1 C1 103.62(10) . .
Li4 Li1 C1 163.88(13) . .
C21 Li1 C1 99.59(10) . .
C22 Li1 C1 90.50(9) . .
Li3 Li1 C1 108.63(11) . .
N2 Li1 C6 145.50(12) . .
N1 Li1 C6 61.61(7) . .
C24 Li1 C6 126.50(12) . .
C9 Li1 C6 72.50(8) . .
Li4 Li1 C6 157.57(12) . .
C21 Li1 C6 126.89(11) . .
C22 Li1 C6 121.38(11) . .
Li3 Li1 C6 103.15(10) . .
C1 Li1 C6 31.26(5) . .
N1 Li2 N2 143.76(14) . 3_665
N1 Li2 C12 79.24(9) . .
N2 Li2 C12 102.32(11) 3_665 .
N1 Li2 Li3 52.57(8) . .
N2 Li2 Li3 95.74(11) 3_665 .
C12 Li2 Li3 61.65(9) . .
N1 Li2 Li4 111.78(12) . 3_665
N2 Li2 Li4 50.54(8) 3_665 3_665
C12 Li2 Li4 54.04(9) . 3_665
Li3 Li2 Li4 61.70(9) . 3_665
N1 Li2 C9 35.13(6) . .
N2 Li2 C9 164.86(12) 3_665 .
C12 Li2 C9 62.98(8) . .
Li3 Li2 C9 74.49(9) . .
Li4 Li2 C9 114.34(11) 3_665 .
N1 Li2 C10 63.50(8) . .
N2 Li2 C10 132.10(12) 3_665 .
C12 Li2 C10 32.15(6) . .
Li3 Li2 C10 75.84(9) . .
Li4 Li2 C10 86.14(10) 3_665 .
C9 Li2 C10 34.96(5) . .
N1 Li2 C21 116.44(12) . 3_665
N2 Li2 C21 34.69(6) 3_665 3_665
C12 Li2 C21 126.14(11) . 3_665
Li3 Li2 C21 86.86(10) . 3_665
Li4 Li2 C21 72.98(9) 3_665 3_665
C9 Li2 C21 151.49(12) . 3_665
C10 Li2 C21 157.57(11) . 3_665
N1 Li2 C13 128.89(12) . 3_665
N2 Li2 C13 86.39(9) 3_665 3_665
C12 Li2 C13 103.90(11) . 3_665
Li3 Li2 C13 165.53(13) . 3_665
Li4 Li2 C13 110.24(12) 3_665 3_665
C9 Li2 C13 100.26(10) . 3_665
C10 Li2 C13 92.09(10) . 3_665
C21 Li2 C13 102.60(10) 3_665 3_665
N1 Li2 C18 145.43(12) . 3_665
N2 Li2 C18 61.74(7) 3_665 3_665
C12 Li2 C18 125.12(12) . 3_665
Li3 Li2 C18 156.86(13) . 3_665
Li4 Li2 C18 102.74(11) 3_665 3_665
C9 Li2 C18 128.65(11) . 3_665
C10 Li2 C18 122.42(11) . 3_665
C21 Li2 C18 71.56(8) 3_665 3_665
C13 Li2 C18 31.14(6) 3_665 3_665
N1 Li3 C24 110.55(12) . .
N1 Li3 C24 134.00(12) . 3_665
C24 Li3 C24 107.51(12) . 3_665
N1 Li3 C12 76.37(9) . .
C24 Li3 C12 114.10(11) . .
C24 Li3 C12 110.19(11) 3_665 .
N1 Li3 Li2 55.02(9) . .
C24 Li3 Li2 161.55(13) . .
C24 Li3 Li2 90.70(10) 3_665 .
C12 Li3 Li2 54.50(9) . .
N1 Li3 Li1 55.18(8) . .
C24 Li3 Li1 57.40(9) . .
C24 Li3 Li1 162.03(14) 3_665 .
C12 Li3 Li1 86.32(10) . .
Li2 Li3 Li1 105.14(13) . .
N1 Li3 Li4 112.16(11) . 3_665
C24 Li3 Li4 127.56(13) . 3_665
C24 Li3 Li4 58.63(10) 3_665 3_665
C12 Li3 Li4 51.57(7) . 3_665
Li2 Li3 Li4 59.67(9) . 3_665
Li1 Li3 Li4 137.17(12) . 3_665
N1 Li3 Li4 96.22(10) . .
C24 Li3 Li4 59.78(10) . .
C24 Li3 Li4 125.31(13) 3_665 .
C12 Li3 Li4 54.34(7) . .
Li2 Li3 Li4 107.42(11) . .
Li1 Li3 Li4 58.39(9) . .
Li4 Li3 Li4 86.58(13) 3_665 .
N1 Li3 Li3 157.08(12) . 3_665
C24 Li3 Li3 91.45(7) . 3_665
C24 Li3 Li3 36.06(8) 3_665 3_665
C12 Li3 Li3 89.09(7) . 3_665
Li2 Li3 Li3 102.10(11) . 3_665
Li1 Li3 Li3 142.60(11) . 3_665
Li4 Li3 Li3 45.80(9) 3_665 3_665
Li4 Li3 Li3 89.27(9) . 3_665
N1 Li3 Li3 136.37(13) . 2_655
C24 Li3 Li3 38.24(8) . 2_655
C24 Li3 Li3 89.62(7) 3_665 2_655
C12 Li3 Li3 90.66(6) . 2_655
Li2 Li3 Li3 142.67(8) . 2_655
Li1 Li3 Li3 82.94(11) . 2_655
Li4 Li3 Li3 89.34(9) 3_665 2_655
Li4 Li3 Li3 45.70(9) . 2_655
Li3 Li3 Li3 60.000(1) 3_665 2_655
N2 Li4 C12 110.54(12) . 2_655
N2 Li4 C12 131.84(13) . .
C12 Li4 C12 106.19(12) 2_655 .
N2 Li4 C24 77.67(10) . .
C12 Li4 C24 116.44(12) 2_655 .
C12 Li4 C24 112.14(11) . .
N2 Li4 Li1 55.00(9) . .
C12 Li4 Li1 163.28(13) 2_655 .
C12 Li4 Li1 90.50(10) . .
C24 Li4 Li1 55.71(9) . .
N2 Li4 Li2 56.27(9) . 2_655
C12 Li4 Li2 56.91(9) 2_655 2_655
C12 Li4 Li2 158.97(14) . 2_655
C24 Li4 Li2 87.98(11) . 2_655
Li1 Li4 Li2 106.60(13) . 2_655
N2 Li4 Li3 97.49(11) . 2_655
C12 Li4 Li3 61.23(10) 2_655 2_655
C12 Li4 Li3 127.59(14) . 2_655
C24 Li4 Li3 55.22(7) . 2_655
Li1 Li4 Li3 109.36(11) . 2_655
Li2 Li4 Li3 58.63(9) 2_655 2_655
N2 Li4 Li3 112.60(11) . .
C12 Li4 Li3 129.72(14) 2_655 .
C12 Li4 Li3 59.92(9) . .
C24 Li4 Li3 52.23(7) . .
Li1 Li4 Li3 59.79(8) . .
Li2 Li4 Li3 139.58(13) 2_655 .
Li3 Li4 Li3 88.51(13) 2_655 .
N2 Li4 C10 102.41(11) . .
C12 Li4 C10 122.09(12) 2_655 .
C12 Li4 C10 29.86(6) . .
C24 Li4 C10 116.26(10) . .
Li1 Li4 C10 72.49(9) . .
Li2 Li4 C10 145.04(13) 2_655 .
Li3 Li4 C10 155.96(13) 2_655 .
Li3 Li4 C10 71.51(9) . .
N2 Li4 Li4 138.11(14) . 2_655
C12 Li4 Li4 39.15(9) 2_655 2_655
C12 Li4 Li4 89.77(7) . 2_655
C24 Li4 Li4 92.11(7) . 2_655
Li1 Li4 Li4 144.98(8) . 2_655
Li2 Li4 Li4 83.18(12) 2_655 2_655
Li3 Li4 Li4 46.76(9) 2_655 2_655
Li3 Li4 Li4 90.66(9) . 2_655
C10 Li4 Li4 118.26(8) . 2_655
N2 Li4 Li4 157.69(13) . 3_665
C12 Li4 Li4 91.60(7) 2_655 3_665
C12 Li4 Li4 36.94(8) . 3_665
C24 Li4 Li4 90.34(7) . 3_665
Li1 Li4 Li4 102.71(11) . 3_665
Li2 Li4 Li4 143.06(12) 2_655 3_665
Li3 Li4 Li4 90.73(9) 2_655 3_665
Li3 Li4 Li4 46.66(9) . 3_665
C10 Li4 Li4 65.93(9) . 3_665
Li4 Li4 Li4 60.0 2_655 3_665

loop_
_geom_bond_atom_site_label_1
_geom_bond_atom_site_label_2
_geom_bond_distance
_geom_bond_site_symmetry_2
N1 C9 1.4579(18) .
N1 C7 1.4711(17) .
N1 Li3 2.046(3) .
N1 Li2 2.111(3) .
N1 Li1 2.135(3) .
N2 C21 1.4604(19) .
N2 C19 1.4699(18) .
N2 Li4 2.002(3) .
N2 Li1 2.094(3) .
N2 Li2 2.157(3) 2_655
C1 C2 1.391(2) .
C1 C6 1.401(2) .
C1 Li1 2.538(3) .
C2 C3 1.391(2) .
C3 C4 1.379(3) .
C4 C5 1.395(2) .
C5 C6 1.389(2) .
C6 C7 1.5285(19) .
C6 Li1 2.648(3) .
C7 C8 1.5193(19) .
C9 C10 1.5216(19) .
C9 Li1 2.445(3) .
C9 Li2 2.533(3) .
C10 C12 1.350(2) .
C10 C11 1.505(2) .
C10 Li2 2.533(3) .
C10 Li4 2.706(3) .
C12 Li4 2.152(3) 3_665
C12 Li2 2.227(3) .
C12 Li4 2.261(3) .
C12 Li3 2.408(3) .
C13 C18 1.391(2) .
C13 C14 1.395(2) .
C13 Li2 2.568(3) 2_655
C14 C15 1.373(3) .
C15 C16 1.370(3) .
C16 C17 1.389(3) .
C17 C18 1.391(2) .
C18 C19 1.534(2) .
C18 Li2 2.613(3) 2_655
C19 C20 1.529(2) .
C21 C22 1.517(2) .
C21 Li1 2.453(3) .
C21 Li2 2.565(3) 2_655
C22 C24 1.352(2) .
C22 C23 1.517(2) .
C22 Li1 2.457(3) .
C24 Li3 2.163(3) .
C24 Li1 2.251(3) .
C24 Li3 2.274(3) 2_655
C24 Li4 2.364(3) .
Li1 Li4 2.451(3) .
Li1 Li3 2.487(3) .
Li2 N2 2.157(3) 3_665
Li2 Li3 2.456(3) .
Li2 Li4 2.482(3) 3_665
Li2 C21 2.565(3) 3_665
Li2 C13 2.568(3) 3_665
Li2 C18 2.613(3) 3_665
Li3 C24 2.274(3) 3_665
Li3 Li4 2.532(3) 3_665
Li3 Li4 2.537(3) .
Li3 Li3 3.537(4) 3_665
Li3 Li3 3.537(4) 2_655
Li4 C12 2.152(3) 2_655
Li4 Li2 2.482(3) 2_655
Li4 Li3 2.532(3) 2_655
Li4 Li4 3.476(4) 2_655
Li4 Li4 3.476(4) 3_665
